data_7005463
loop_
_publ_author_name
'Alvarez, Celedonio M.'
'Garc\'ia-Rodr\'iguez, Ra\'ul'
'Miguel, Daniel'

_publ_section_title
;
 Pyridine-2-carboxaldehyde as ligand: synthesis and derivatization of
 carbonyl complexes.
;
_journal_issue 32
_journal_name_full 'Dalton transactions (Cambridge, England : 2003)'
_journal_page_first 3546
_journal_page_last 3554
_journal_paper_doi 10.1039/b702418e
_journal_year 2007
_chemical_formula_sum 'C10 H5 F3 N O7 Re S'
_chemical_formula_weight 526.41
_chemical_name_systematic
;
?
;
_space_group_IT_number 2
_symmetry_cell_setting triclinic
_symmetry_space_group_name_Hall '-P 1'
_symmetry_space_group_name_H-M 'P -1'
_atom_sites_solution_hydrogens geom
_atom_sites_solution_primary direct
_atom_sites_solution_secondary difmap
_audit_creation_method SHELXL-97
_cell_angle_alpha 70.449(14)
_cell_angle_beta 72.368(15)
_cell_angle_gamma 74.795(16)
_cell_formula_units_Z 2
_cell_length_a 8.547(7)
_cell_length_b 8.892(7)
_cell_length_c 10.399(9)
_cell_measurement_temperature 298(2)
_cell_volume 698.3(10)
_computing_cell_refinement 'Bruker SMART'
_computing_data_collection 'Bruker SMART'
_computing_data_reduction 'Bruker SHELXTL'
_computing_molecular_graphics 'Bruker SHELXTL'
_computing_publication_material 'Bruker SHELXTL'
_computing_structure_refinement 'SHELXL-97 (Sheldrick, 1997)'
_computing_structure_solution 'SHELXS-97 (Sheldrick, 1990)'
_diffrn_ambient_temperature 298(2)
_diffrn_measured_fraction_theta_full 0.967
_diffrn_measured_fraction_theta_max 0.967
_diffrn_measurement_device_type 'CCD area detector'
_diffrn_measurement_method 'phi and omega scans'
_diffrn_radiation_monochromator graphite
_diffrn_radiation_source 'fine-focus sealed tube'
_diffrn_radiation_type MoK\a
_diffrn_radiation_wavelength 0.71073
_diffrn_reflns_av_R_equivalents 0.0445
_diffrn_reflns_av_sigmaI/netI 0.0568
_diffrn_reflns_limit_h_max 9
_diffrn_reflns_limit_h_min -9
_diffrn_reflns_limit_k_max 9
_diffrn_reflns_limit_k_min -9
_diffrn_reflns_limit_l_max 6
_diffrn_reflns_limit_l_min -11
_diffrn_reflns_number 3158
_diffrn_reflns_theta_full 23.52
_diffrn_reflns_theta_max 23.52
_diffrn_reflns_theta_min 2.14
_exptl_absorpt_coefficient_mu 8.923
_exptl_absorpt_correction_T_max 1.000000
_exptl_absorpt_correction_T_min 0.453241
_exptl_absorpt_correction_type multi-scan
_exptl_absorpt_process_details SADABS
_exptl_crystal_colour RED
_exptl_crystal_density_diffrn 2.504
_exptl_crystal_density_method 'not measured'
_exptl_crystal_description BLOCK
_exptl_crystal_F_000 492
_exptl_crystal_size_max 0.16
_exptl_crystal_size_mid 0.08
_exptl_crystal_size_min 0.05
_refine_diff_density_max 7.012
_refine_diff_density_min -5.296
_refine_diff_density_rms 0.636
_refine_ls_extinction_method none
_refine_ls_goodness_of_fit_ref 1.093
_refine_ls_hydrogen_treatment constr
_refine_ls_matrix_type full
_refine_ls_number_parameters 208
_refine_ls_number_reflns 2008
_refine_ls_number_restraints 0
_refine_ls_restrained_S_all 1.093
_refine_ls_R_factor_all 0.1009
_refine_ls_R_factor_gt 0.0905
_refine_ls_shift/su_max 0.000
_refine_ls_shift/su_mean 0.000
_refine_ls_structure_factor_coef Fsqd
_refine_ls_weighting_details 'calc w=1/[\s^2^(Fo^2^)+(0.1794P)^2^+0.0000P] where P=(Fo^2^+2Fc^2^)/3'
_refine_ls_weighting_scheme calc
_refine_ls_wR_factor_gt 0.2182
_refine_ls_wR_factor_ref 0.2266
_reflns_number_gt 1694
_reflns_number_total 2008
_reflns_threshold_expression >2sigma(I)
_cod_data_source_file b702418e.txt
_cod_data_source_block Compound_3c_rg412am
_cod_depositor_comments
;
The following automatic conversions were performed:
'_symmetry_cell_setting' value 'Triclinic' changed to 'triclinic'
according to '/home/saulius/struct/CIF-dictionaries/cif_core.dic'
dictionary named 'cif_core.dic' version 2.4.1 from 2010-06-29.

Automatic conversion script
Id: cif_fix_enum 1527 2010-12-29 10:47:43Z saulius 
;
_cod_original_cell_volume 698.2(10)
_cod_original_sg_symbol_H-M P-1
_cod_database_code 7005463

loop_
_symmetry_equiv_pos_as_xyz
'x, y, z'
'-x, -y, -z'

loop_
_atom_site_label
_atom_site_type_symbol
_atom_site_fract_x
_atom_site_fract_y
_atom_site_fract_z
_atom_site_U_iso_or_equiv
_atom_site_adp_type
_atom_site_occupancy
_atom_site_symmetry_multiplicity
_atom_site_calc_flag
_atom_site_refinement_flags
_atom_site_disorder_assembly
_atom_site_disorder_group
Re1 Re 0.74210(9) 0.76032(10) 0.84825(7) 0.0307(5) Uani 1 1 d . . .
N1 N 0.662(2) 0.741(2) 0.6755(19) 0.034(4) Uani 1 1 d . . .
C1 C 0.697(3) 0.556(3) 0.965(2) 0.036(5) Uani 1 1 d . . .
O1 O 0.668(3) 0.432(2) 1.042(2) 0.063(6) Uani 1 1 d . . .
C2 C 0.780(3) 0.792(3) 1.005(3) 0.045(6) Uani 1 1 d . . .
O2 O 0.792(3) 0.803(2) 1.112(2) 0.065(6) Uani 1 1 d . . .
C3 C 0.975(3) 0.656(3) 0.808(2) 0.038(6) Uani 1 1 d . . .
O3 O 1.102(2) 0.593(2) 0.780(2) 0.057(5) Uani 1 1 d . . .
O4 O 0.4845(16) 0.8835(18) 0.8705(14) 0.031(3) Uani 1 1 d . . .
C11 C 0.750(3) 0.675(3) 0.574(2) 0.034(5) Uani 1 1 d . . .
H11 H 0.8614 0.6306 0.5727 0.041 Uiso 1 1 calc R . .
C12 C 0.690(4) 0.668(4) 0.473(3) 0.079(11) Uani 1 1 d . . .
H12 H 0.7602 0.6250 0.4017 0.095 Uiso 1 1 calc R . .
C13 C 0.520(3) 0.727(3) 0.475(2) 0.046(6) Uani 1 1 d . . .
H13 H 0.4732 0.7143 0.4100 0.055 Uiso 1 1 calc R . .
C14 C 0.428(3) 0.802(3) 0.575(2) 0.040(5) Uani 1 1 d . . .
H14 H 0.3166 0.8486 0.5768 0.048 Uiso 1 1 calc R . .
C15 C 0.500(3) 0.809(3) 0.672(2) 0.032(5) Uani 1 1 d . . .
C16 C 0.413(3) 0.885(3) 0.787(2) 0.036(5) Uani 1 1 d . . .
H16 H 0.3012 0.9348 0.7941 0.043 Uiso 1 1 calc R . .
C10 C 0.823(3) 1.221(3) 0.788(3) 0.050(6) Uani 1 1 d . . .
O11 O 0.7690(19) 1.0004(19) 0.7092(17) 0.040(4) Uani 1 1 d . . .
O12 O 1.0550(19) 1.016(2) 0.6851(16) 0.053(5) Uani 1 1 d . . .
O13 O 0.889(2) 1.219(2) 0.5330(17) 0.057(5) Uani 1 1 d . . .
S1 S 0.8969(7) 1.1027(7) 0.6638(5) 0.0339(13) Uani 1 1 d . . .
F1 F 0.669(2) 1.294(2) 0.796(2) 0.074(5) Uani 1 1 d . . .
F2 F 0.838(2) 1.1270(19) 0.9175(14) 0.058(4) Uani 1 1 d . . .
F3 F 0.9162(19) 1.3357(18) 0.7516(16) 0.059(4) Uani 1 1 d . . .

loop_
_atom_site_aniso_label
_atom_site_aniso_U_11
_atom_site_aniso_U_22
_atom_site_aniso_U_33
_atom_site_aniso_U_23
_atom_site_aniso_U_13
_atom_site_aniso_U_12
Re1 0.0403(6) 0.0417(7) 0.0110(6) -0.0035(4) -0.0074(4) -0.0121(4)
N1 0.027(9) 0.039(11) 0.026(10) -0.002(8) 0.000(7) -0.003(8)
C1 0.048(12) 0.048(14) 0.005(10) 0.004(9) -0.010(9) -0.005(10)
O1 0.091(14) 0.054(12) 0.043(11) 0.016(10) -0.032(10) -0.030(10)
C2 0.074(17) 0.037(13) 0.033(14) -0.001(10) -0.030(12) -0.013(12)
O2 0.121(17) 0.047(11) 0.034(10) 0.001(8) -0.040(11) -0.018(11)
C3 0.024(11) 0.046(14) 0.026(12) 0.008(10) -0.004(9) -0.003(10)
O3 0.044(11) 0.070(13) 0.056(12) -0.020(10) -0.017(9) 0.001(9)
O4 0.024(7) 0.045(9) 0.014(7) -0.002(6) -0.003(6) -0.002(6)
C11 0.045(12) 0.038(13) 0.016(11) -0.007(9) -0.001(9) -0.007(10)
C12 0.09(2) 0.07(2) 0.06(2) -0.032(16) -0.041(18) 0.051(18)
C13 0.047(13) 0.061(16) 0.036(14) -0.016(12) -0.016(11) -0.008(12)
C14 0.041(12) 0.053(15) 0.028(13) -0.011(11) -0.014(10) -0.004(11)
C15 0.042(12) 0.041(12) 0.011(10) -0.001(8) -0.004(9) -0.014(10)
C16 0.046(12) 0.034(13) 0.030(12) -0.015(10) -0.013(10) 0.000(10)
C10 0.060(16) 0.056(16) 0.031(14) -0.008(11) -0.008(11) -0.016(13)
O11 0.042(8) 0.043(9) 0.032(9) -0.004(7) -0.012(7) -0.009(7)
O12 0.044(9) 0.087(13) 0.024(9) -0.016(8) -0.007(7) -0.004(9)
O13 0.079(12) 0.066(12) 0.021(9) 0.014(8) -0.016(8) -0.031(10)
S1 0.040(3) 0.047(3) 0.015(3) -0.007(2) -0.002(2) -0.015(2)
F1 0.054(9) 0.085(13) 0.093(14) -0.056(11) -0.012(9) 0.004(9)
F2 0.089(11) 0.069(10) 0.019(7) -0.018(7) -0.004(7) -0.022(8)
F3 0.077(10) 0.057(10) 0.055(10) -0.020(8) -0.020(8) -0.021(8)

loop_
_atom_type_symbol
_atom_type_description
_atom_type_scat_dispersion_real
_atom_type_scat_dispersion_imag
_atom_type_scat_source
C C 0.0033 0.0016 'International Tables Vol C Tables 4.2.6.8 and 6.1.1.4'
H H 0.0000 0.0000 'International Tables Vol C Tables 4.2.6.8 and 6.1.1.4'
N N 0.0061 0.0033 'International Tables Vol C Tables 4.2.6.8 and 6.1.1.4'
O O 0.0106 0.0060 'International Tables Vol C Tables 4.2.6.8 and 6.1.1.4'
F F 0.0171 0.0103 'International Tables Vol C Tables 4.2.6.8 and 6.1.1.4'
S S 0.1246 0.1234 'International Tables Vol C Tables 4.2.6.8 and 6.1.1.4'
Re Re -1.0185 7.2310 'International Tables Vol C Tables 4.2.6.8 and 6.1.1.4'

loop_
_geom_angle_atom_site_label_1
_geom_angle_atom_site_label_2
_geom_angle_atom_site_label_3
_geom_angle
_geom_angle_site_symmetry_1
_geom_angle_site_symmetry_3
_geom_angle_publ_flag
C2 Re1 C1 86.7(10) . . ?
C2 Re1 C3 87.6(11) . . ?
C1 Re1 C3 86.7(9) . . ?
C2 Re1 O11 96.8(8) . . ?
C1 Re1 O11 174.0(7) . . ?
C3 Re1 O11 98.3(7) . . ?
C2 Re1 O4 97.6(9) . . ?
C1 Re1 O4 96.4(8) . . ?
C3 Re1 O4 174.1(7) . . ?
O11 Re1 O4 78.4(5) . . ?
C2 Re1 N1 171.9(9) . . ?
C1 Re1 N1 93.8(8) . . ?
C3 Re1 N1 100.5(9) . . ?
O11 Re1 N1 82.1(6) . . ?
O4 Re1 N1 74.3(6) . . ?
C11 N1 C15 116.4(19) . . ?
C11 N1 Re1 128.7(14) . . ?
C15 N1 Re1 114.9(14) . . ?
O1 C1 Re1 177(2) . . ?
O2 C2 Re1 174(2) . . ?
O3 C3 Re1 175(2) . . ?
C16 O4 Re1 117.4(14) . . ?
N1 C11 C12 124(2) . . ?
C11 C12 C13 120(3) . . ?
C14 C13 C12 117(2) . . ?
C13 C14 C15 119(2) . . ?
C14 C15 N1 123(2) . . ?
C14 C15 C16 124(2) . . ?
N1 C15 C16 113.1(18) . . ?
O4 C16 C15 120.3(19) . . ?
F1 C10 F3 108(2) . . ?
F1 C10 F2 109(2) . . ?
F3 C10 F2 107(2) . . ?
F1 C10 S1 113.2(18) . . ?
F3 C10 S1 109.7(17) . . ?
F2 C10 S1 110.5(17) . . ?
S1 O11 Re1 135.0(9) . . ?
O12 S1 O13 118.1(11) . . ?
O12 S1 O11 114.0(10) . . ?
O13 S1 O11 111.7(10) . . ?
O12 S1 C10 104.7(11) . . ?
O13 S1 C10 104.0(12) . . ?
O11 S1 C10 102.0(11) . . ?

loop_
_geom_bond_atom_site_label_1
_geom_bond_atom_site_label_2
_geom_bond_distance
_geom_bond_site_symmetry_2
_geom_bond_publ_flag
Re1 C2 1.88(2) . ?
Re1 C1 1.88(2) . ?
Re1 C3 1.95(2) . ?
Re1 O11 2.166(15) . ?
Re1 O4 2.167(13) . ?
Re1 N1 2.18(2) . ?
N1 C11 1.31(3) . ?
N1 C15 1.36(3) . ?
C1 O1 1.16(3) . ?
C2 O2 1.19(3) . ?
C3 O3 1.08(3) . ?
O4 C16 1.20(3) . ?
C11 C12 1.32(4) . ?
C12 C13 1.40(4) . ?
C13 C14 1.36(4) . ?
C14 C15 1.36(3) . ?
C15 C16 1.47(3) . ?
C10 F1 1.30(3) . ?
C10 F3 1.34(3) . ?
C10 F2 1.35(3) . ?
C10 S1 1.80(3) . ?
O11 S1 1.472(16) . ?
O12 S1 1.410(17) . ?
O13 S1 1.414(16) . ?
